data_7056877
loop_
_publ_author_name
'Chen, Dong-Hui'
'Lin, Ling'
'Sheng, Tian-Lu'
'Wen, Yue-Hong'
'Zhu, Xiao-Quan'
'Zhang, Lin-Tao'
'Hu, Sheng-Min'
'Fu, Rui-Biao'
'Wu, Xin-Tao'

_publ_section_title
;
 Syntheses, structures, luminescence and magnetic properties of seven
 isomorphous metal--organic frameworks based on 2,7-bis(4-benzoic
 acid)-N-(4-benzoic acid)carbazole
;
_journal_issue 4
_journal_name_full 'New Journal of Chemistry'
_journal_page_first 2830
_journal_paper_doi 10.1039/C7NJ04048B
_journal_volume 42
_journal_year 2018
_chemical_formula_sum 'C37 H33 Eu N2 O10'
_chemical_formula_weight 817.60
_space_group_crystal_system monoclinic
_space_group_IT_number 14
_space_group_name_Hall '-P 2ybc'
_space_group_name_H-M_alt 'P 1 21/c 1'
_symmetry_space_group_name_Hall '-P 2ybc'
_symmetry_space_group_name_H-M 'P 1 21/c 1'
_atom_sites_solution_hydrogens mixed
_audit_creation_method SHELXL-2018/1
_audit_update_record
;
2018-01-05 deposited with the CCDC.
2018-01-10 downloaded from the CCDC.
;
_cell_angle_alpha 90
_cell_angle_beta 96.501(4)
_cell_angle_gamma 90
_cell_formula_units_Z 4
_cell_length_a 15.776(3)
_cell_length_b 8.3587(16)
_cell_length_c 28.529(5)
_cell_measurement_reflns_used 9716
_cell_measurement_temperature 293(2)
_cell_measurement_theta_max 27.4855
_cell_measurement_theta_min 2.0435
_cell_volume 3737.8(12)
_computing_cell_refinement 'CrystalClear (Rigaku Inc., 2008)'
_computing_data_collection 'CrystalClear (Rigaku Inc., 2008)'
_computing_data_reduction 'CrystalClear (Rigaku Inc., 2008)'
_computing_molecular_graphics 'Bruker SHELXTL'
_computing_publication_material 'Bruker SHELXTL'
_computing_structure_refinement 'SHELXL-2018/1 (Sheldrick, 2018)'
_computing_structure_solution 'Bruker SHELXTL'
_diffrn_ambient_temperature 293(2)
_diffrn_measured_fraction_theta_full 0.999
_diffrn_measured_fraction_theta_max 0.996
_diffrn_measurement_device
;
Saturn724+ (2x2 bin mode)
;
_diffrn_measurement_device_type 'Bruker P4'
_diffrn_measurement_method '\w scans'
_diffrn_radiation_detector CCD
_diffrn_radiation_type MoK\a
_diffrn_radiation_wavelength 0.71073
_diffrn_reflns_av_R_equivalents 0.0544
_diffrn_reflns_av_unetI/netI 0.0531
_diffrn_reflns_Laue_measured_fraction_full 0.999
_diffrn_reflns_Laue_measured_fraction_max 0.996
_diffrn_reflns_limit_h_max 20
_diffrn_reflns_limit_h_min -20
_diffrn_reflns_limit_k_max 10
_diffrn_reflns_limit_k_min -10
_diffrn_reflns_limit_l_max 35
_diffrn_reflns_limit_l_min -36
_diffrn_reflns_number 37589
_diffrn_reflns_point_group_measured_fraction_full 0.999
_diffrn_reflns_point_group_measured_fraction_max 0.996
_diffrn_reflns_theta_full 25.242
_diffrn_reflns_theta_max 27.521
_diffrn_reflns_theta_min 2.540
_diffrn_standards_decay_% 0
_diffrn_standards_interval_count 0
_diffrn_standards_number 0
_exptl_absorpt_coefficient_mu 1.727
_exptl_absorpt_correction_T_max 1.0000
_exptl_absorpt_correction_T_min 0.8668
_exptl_absorpt_correction_type multi-scan
_exptl_crystal_colour Colorless
_exptl_crystal_density_diffrn 1.453
_exptl_crystal_description Prism
_exptl_crystal_F_000 1648
_exptl_crystal_size_max 0.200
_exptl_crystal_size_mid 0.200
_exptl_crystal_size_min 0.050
_refine_diff_density_max 1.404
_refine_diff_density_min -0.931
_refine_diff_density_rms 0.119
_refine_ls_extinction_method none
_refine_ls_goodness_of_fit_ref 1.108
_refine_ls_hydrogen_treatment constr
_refine_ls_matrix_type full
_refine_ls_number_parameters 479
_refine_ls_number_reflns 8578
_refine_ls_number_restraints 30
_refine_ls_restrained_S_all 1.112
_refine_ls_R_factor_all 0.0645
_refine_ls_R_factor_gt 0.0530
_refine_ls_shift/su_max 0.004
_refine_ls_shift/su_mean 0.000
_refine_ls_structure_factor_coef Fsqd
_refine_ls_weighting_details 'w=1/[\s^2^(Fo^2^)+(0.0564P)^2^+7.5532P] where P=(Fo^2^+2Fc^2^)/3'
_refine_ls_weighting_scheme calc
_refine_ls_wR_factor_gt 0.1253
_refine_ls_wR_factor_ref 0.1325
_reflns_Friedel_coverage 0.000
_reflns_number_gt 7402
_reflns_number_total 8578
_reflns_threshold_expression 'I > 2\s(I)'
_cod_data_source_file c7nj04048b2.cif
_cod_data_source_block EU
_cod_depositor_comments
;
The following automatic conversions were performed:

'_exptl_absorpt_correction_type' value 'Multi-scan' changed to
'multi-scan' according to
/home/data/users/saulius/crontab/automatic-downloads/rss-feeds/RSC/lib/dictionaries/cif_core.dic
dictionary named 'cif_core.dic' version 2.4.2 from 2011-04-26.

Automatic conversion script
Id: cif_fix_values 4973 2017-02-22 13:04:09Z antanas 

 Adding full bibliography for 7056874--7056880.cif.
;
_cod_original_cell_volume 3737.9(12)
_cod_database_code 7056877
_shelx_shelxl_version_number 2018/1
_platon_squeeze_void_probe_radius 1.20
_shelx_space_group_comment
;
The symmetry employed for this shelxl refinement is uniquely defined
by the following loop, which should always be used as a source of
symmetry information in preference to the above space-group names.
They are only intended as comments.
;
_shelx_estimated_absorpt_t_min 0.724
_shelx_estimated_absorpt_t_max 0.919

loop_
_space_group_symop_operation_xyz
'x, y, z'
'-x, y+1/2, -z+1/2'
'-x, -y, -z'
'x, -y-1/2, z-1/2'

loop_
_atom_site_label
_atom_site_type_symbol
_atom_site_fract_x
_atom_site_fract_y
_atom_site_fract_z
_atom_site_U_iso_or_equiv
_atom_site_adp_type
_atom_site_occupancy
_atom_site_site_symmetry_order
_atom_site_calc_flag
_atom_site_refinement_flags_posn
_atom_site_refinement_flags_adp
_atom_site_refinement_flags_occupancy
_atom_site_disorder_assembly
_atom_site_disorder_group
Eu1 Eu 0.40734(2) 0.18622(3) 0.95963(2) 0.02757(9) Uani 1 1 d . . . . .
O1 O 0.3038(2) 0.0838(5) 0.89367(13) 0.0402(9) Uani 1 1 d . . . . .
O2 O 0.3441(2) -0.0788(5) 0.95221(13) 0.0394(9) Uani 1 1 d . . . . .
O3 O 0.5001(2) -0.4338(5) 0.59087(13) 0.0431(9) Uani 1 1 d . . . . .
O4 O 0.4255(2) -0.5684(4) 0.53348(12) 0.0371(8) Uani 1 1 d . . . . .
O5 O -0.2680(2) -0.2863(5) 1.02526(13) 0.0382(9) Uani 1 1 d . . . . .
O6 O -0.3763(2) -0.4309(4) 0.99449(13) 0.0387(9) Uani 1 1 d . . . . .
O8 O 0.5465(2) 0.2829(4) 0.99153(13) 0.0375(8) Uani 1 1 d . . . . .
H8A H 0.589553 0.202502 0.988310 0.045 Uiso 1 1 d R U . . .
H8B H 0.561018 0.368144 0.976064 0.056 Uiso 1 1 d R U . . .
N1 N 0.1125(3) -0.5605(5) 0.81752(14) 0.0332(9) Uani 1 1 d . . . . .
N2A N 0.4335(9) 0.5737(16) 0.8526(5) 0.074(4) Uani 0.5 1 d . . P A 1
O7A O 0.4184(3) 0.3854(5) 0.90377(15) 0.0458(10) Uani 0.5 1 d . . P A 1
N2 N 0.4689(11) 0.394(2) 0.8308(5) 0.088(5) Uani 0.5 1 d . . P A 2
O7 O 0.4184(3) 0.3854(5) 0.90377(15) 0.0458(10) Uani 0.5 1 d . . P A 2
C1 C 0.3017(3) -0.0508(6) 0.91225(18) 0.0339(11) Uani 1 1 d . . . . .
C2 C 0.2477(3) -0.1830(6) 0.88740(18) 0.0318(10) Uani 1 1 d . . . . .
C3 C 0.1978(6) -0.1547(8) 0.8464(3) 0.079(3) Uani 1 1 d . . . . .
H3 H 0.193852 -0.051747 0.833972 0.094 Uiso 1 1 calc R U . . .
C4 C 0.1526(5) -0.2793(8) 0.8227(3) 0.077(3) Uani 1 1 d . . . . .
H4 H 0.118318 -0.259306 0.794633 0.092 Uiso 1 1 calc R U . . .
C5 C 0.1584(3) -0.4308(7) 0.84083(18) 0.0336(11) Uani 1 1 d . . . . .
C6 C 0.2088(4) -0.4597(7) 0.8820(2) 0.0509(16) Uani 1 1 d . . . . .
H6 H 0.212335 -0.562246 0.894758 0.061 Uiso 1 1 calc R U . . .
C7 C 0.2549(4) -0.3344(7) 0.9050(2) 0.0509(16) Uani 1 1 d . . . . .
H7 H 0.290869 -0.354485 0.932549 0.061 Uiso 1 1 calc R U . . .
C8 C 0.1344(3) -0.6431(6) 0.77791(18) 0.0329(11) Uani 1 1 d . . . . .
C9 C 0.1922(3) -0.5985(7) 0.74741(17) 0.0344(11) Uani 1 1 d . . . . .
H9 H 0.225964 -0.507764 0.752984 0.041 Uiso 1 1 calc R U . . .
C10 C 0.1981(3) -0.6951(7) 0.70773(19) 0.0400(13) Uani 1 1 d . . . . .
C11 C 0.1478(4) -0.8331(9) 0.7008(2) 0.0579(19) Uani 1 1 d . . . . .
H11 H 0.152679 -0.896401 0.674483 0.070 Uiso 1 1 calc R U . . .
C12 C 0.0916(4) -0.8776(8) 0.7319(2) 0.0557(18) Uani 1 1 d . . . . .
H12 H 0.059051 -0.969975 0.726623 0.067 Uiso 1 1 calc R U . . .
C13 C 0.0837(3) -0.7832(7) 0.77141(19) 0.0380(12) Uani 1 1 d . . . . .
C14 C 0.0299(4) -0.7858(7) 0.8095(2) 0.0400(13) Uani 1 1 d . . . . .
C15 C -0.0340(4) -0.8901(8) 0.8220(3) 0.0595(19) Uani 1 1 d . . . . .
H15 H -0.045188 -0.986148 0.806061 0.071 Uiso 1 1 calc R U . . .
C16 C -0.0797(4) -0.8458(8) 0.8586(3) 0.061(2) Uani 1 1 d . . . . .
H16 H -0.122548 -0.913256 0.866725 0.073 Uiso 1 1 calc R U . . .
C17 C -0.0637(4) -0.7027(7) 0.8838(2) 0.0425(13) Uani 1 1 d . . . . .
C18 C 0.0029(3) -0.6037(7) 0.87332(18) 0.0357(12) Uani 1 1 d . . . . .
H18 H 0.015998 -0.510362 0.890356 0.043 Uiso 1 1 calc R U . . .
C19 C 0.0492(3) -0.6486(6) 0.83662(18) 0.0314(11) Uani 1 1 d . . . . .
C20 C 0.2586(3) -0.6480(7) 0.67291(19) 0.0386(12) Uani 1 1 d . . . . .
C21 C 0.3340(4) -0.5680(9) 0.68773(19) 0.0518(17) Uani 1 1 d . . . . .
H21 H 0.347100 -0.543963 0.719555 0.062 Uiso 1 1 calc R U . . .
C22 C 0.3908(4) -0.5226(8) 0.6556(2) 0.0486(15) Uani 1 1 d . . . . .
H22 H 0.441097 -0.469412 0.666299 0.058 Uiso 1 1 calc R U . . .
C23 C 0.3720(3) -0.5568(7) 0.60846(18) 0.0348(11) Uani 1 1 d . . . . .
C24 C 0.2962(3) -0.6337(7) 0.59291(18) 0.0380(12) Uani 1 1 d . . . . .
H24 H 0.282640 -0.654741 0.560931 0.046 Uiso 1 1 calc R U . . .
C25 C 0.2401(4) -0.6799(7) 0.62485(19) 0.0410(13) Uani 1 1 d . . . . .
H25 H 0.189692 -0.732533 0.613989 0.049 Uiso 1 1 calc R U . . .
C26 C 0.4363(3) -0.5151(7) 0.57488(18) 0.0353(12) Uani 1 1 d . . . . .
C27 C -0.1213(4) -0.6470(7) 0.9186(2) 0.0422(13) Uani 1 1 d . . . . .
C28 C -0.2079(4) -0.6871(8) 0.9133(3) 0.061(2) Uani 1 1 d . . . . .
H28 H -0.227918 -0.764052 0.891214 0.073 Uiso 1 1 calc R U . . .
C29 C -0.2650(4) -0.6132(8) 0.9407(3) 0.059(2) Uani 1 1 d . . . . .
H29 H -0.322519 -0.640295 0.936311 0.071 Uiso 1 1 calc R U . . .
C30 C -0.2361(3) -0.4989(7) 0.97477(19) 0.0382(12) Uani 1 1 d . . . . .
C31 C -0.1491(3) -0.4658(8) 0.9813(2) 0.0446(14) Uani 1 1 d . . . . .
H31 H -0.128160 -0.393604 1.004614 0.053 Uiso 1 1 calc R U . . .
C32 C -0.0936(4) -0.5378(8) 0.9541(2) 0.0477(15) Uani 1 1 d . . . . .
H32 H -0.035821 -0.513098 0.959457 0.057 Uiso 1 1 calc R U . . .
C33 C -0.2961(3) -0.4027(6) 1.00009(18) 0.0341(11) Uani 1 1 d . . . . .
C34A C 0.4102(10) 0.422(2) 0.8646(6) 0.063(4) Uani 0.5 1 d . . P A 1
C35A C 0.4038(16) 0.708(4) 0.8053(7) 0.142(9) Uani 0.5 1 d . U P A 1
H35A H 0.435977 0.804845 0.810156 0.213 Uiso 0.5 1 calc R U P A 1
H35B H 0.415439 0.659218 0.776134 0.213 Uiso 0.5 1 calc R U P A 1
H35C H 0.344033 0.731058 0.803871 0.213 Uiso 0.5 1 calc R U P A 1
C36A C 0.4750(11) 0.6690(18) 0.8920(6) 0.064(4) Uani 0.5 1 d . U P A 1
H36B H 0.489176 0.772716 0.880670 0.077 Uiso 0.5 1 calc R U P A 1
H36C H 0.436894 0.680706 0.915706 0.077 Uiso 0.5 1 calc R U P A 1
H36A H 0.526132 0.615964 0.905299 0.077 Uiso 0.5 1 calc R U P A 1
C37A C 0.3725(12) 0.311(3) 0.8232(6) 0.069(6) Uani 0.5 1 d . . P A 1
H37A H 0.371954 0.367319 0.793841 0.103 Uiso 0.5 1 calc R U P A 1
H37B H 0.407138 0.216777 0.822508 0.103 Uiso 0.5 1 calc R U P A 1
H37C H 0.315351 0.280905 0.827864 0.103 Uiso 0.5 1 calc R U P A 1
C34 C 0.4620(12) 0.448(2) 0.8728(6) 0.076(5) Uani 0.5 1 d . . P A 2
C35 C 0.4094(12) 0.265(2) 0.8133(6) 0.061(4) Uani 0.5 1 d . U P A 2
H35D H 0.420196 0.234661 0.782085 0.091 Uiso 0.5 1 calc R U P A 2
H35E H 0.417696 0.174037 0.833910 0.091 Uiso 0.5 1 calc R U P A 2
H35F H 0.351754 0.302310 0.812622 0.091 Uiso 0.5 1 calc R U P A 2
C36 C 0.5381(19) 0.431(4) 0.7926(10) 0.179(12) Uani 0.5 1 d . U P A 2
H36D H 0.523489 0.369099 0.764558 0.269 Uiso 0.5 1 calc R U P A 2
H36E H 0.536344 0.542936 0.784741 0.269 Uiso 0.5 1 calc R U P A 2
H36F H 0.594473 0.403251 0.806396 0.269 Uiso 0.5 1 calc R U P A 2
C37 C 0.5299(17) 0.580(3) 0.8874(9) 0.133(9) Uani 0.5 1 d . U P A 2
H37D H 0.556269 0.612632 0.860240 0.199 Uiso 0.5 1 calc R U P A 2
H37E H 0.502644 0.670132 0.900099 0.199 Uiso 0.5 1 calc R U P A 2
H37F H 0.572625 0.537922 0.910858 0.199 Uiso 0.5 1 calc R U P A 2

loop_
_atom_site_aniso_label
_atom_site_aniso_U_11
_atom_site_aniso_U_22
_atom_site_aniso_U_33
_atom_site_aniso_U_23
_atom_site_aniso_U_13
_atom_site_aniso_U_12
Eu1 0.02906(14) 0.02904(14) 0.02574(14) -0.00329(9) 0.00803(9) -0.00550(10)
O1 0.043(2) 0.035(2) 0.041(2) -0.0017(16) -0.0015(16) -0.0080(16)
O2 0.042(2) 0.040(2) 0.034(2) -0.0012(16) -0.0039(15) -0.0095(17)
O3 0.041(2) 0.056(3) 0.035(2) 0.0077(18) 0.0152(16) -0.0080(19)
O4 0.050(2) 0.035(2) 0.0283(19) 0.0021(15) 0.0137(15) 0.0117(17)
O5 0.0352(19) 0.041(2) 0.039(2) -0.0122(16) 0.0092(16) -0.0056(16)
O6 0.0362(19) 0.033(2) 0.049(2) -0.0103(17) 0.0158(16) -0.0087(16)
O8 0.0304(18) 0.033(2) 0.049(2) 0.0025(16) 0.0031(16) -0.0055(15)
N1 0.032(2) 0.039(2) 0.030(2) -0.0079(18) 0.0101(17) -0.0105(18)
N2A 0.083(9) 0.061(8) 0.072(9) 0.022(7) -0.011(7) -0.021(7)
O7A 0.055(2) 0.042(2) 0.041(2) 0.0117(18) 0.0079(19) -0.0024(19)
N2 0.115(13) 0.094(12) 0.059(9) 0.009(8) 0.025(8) -0.012(10)
O7 0.055(2) 0.042(2) 0.041(2) 0.0117(18) 0.0079(19) -0.0024(19)
C1 0.032(2) 0.035(3) 0.036(3) -0.007(2) 0.007(2) -0.004(2)
C2 0.040(3) 0.028(3) 0.028(3) -0.0033(19) 0.008(2) -0.004(2)
C3 0.101(6) 0.037(4) 0.084(6) 0.007(3) -0.050(5) -0.010(4)
C4 0.103(6) 0.042(4) 0.071(5) 0.008(3) -0.054(4) -0.020(4)
C5 0.030(2) 0.042(3) 0.031(3) -0.009(2) 0.0113(19) -0.010(2)
C6 0.064(4) 0.033(3) 0.050(4) 0.002(3) -0.017(3) -0.012(3)
C7 0.063(4) 0.044(4) 0.040(3) 0.001(3) -0.018(3) -0.015(3)
C8 0.035(3) 0.038(3) 0.027(3) -0.002(2) 0.009(2) -0.001(2)
C9 0.031(2) 0.045(3) 0.028(3) -0.006(2) 0.011(2) -0.010(2)
C10 0.036(3) 0.054(4) 0.032(3) -0.003(2) 0.014(2) -0.005(2)
C11 0.063(4) 0.068(5) 0.048(4) -0.030(3) 0.029(3) -0.025(3)
C12 0.059(4) 0.056(4) 0.058(4) -0.029(3) 0.031(3) -0.025(3)
C13 0.040(3) 0.042(3) 0.035(3) -0.011(2) 0.014(2) -0.013(2)
C14 0.041(3) 0.045(3) 0.037(3) -0.013(2) 0.018(2) -0.014(2)
C15 0.064(4) 0.046(4) 0.077(5) -0.026(3) 0.041(4) -0.024(3)
C16 0.061(4) 0.053(4) 0.078(5) -0.025(3) 0.048(4) -0.025(3)
C17 0.044(3) 0.040(3) 0.048(3) -0.007(2) 0.025(3) -0.006(2)
C18 0.038(3) 0.039(3) 0.032(3) -0.013(2) 0.013(2) -0.012(2)
C19 0.030(2) 0.035(3) 0.031(3) -0.006(2) 0.009(2) -0.008(2)
C20 0.034(3) 0.053(3) 0.030(3) -0.005(2) 0.011(2) -0.005(2)
C21 0.043(3) 0.093(5) 0.021(3) -0.009(3) 0.011(2) -0.007(3)
C22 0.039(3) 0.079(5) 0.031(3) -0.003(3) 0.016(2) -0.014(3)
C23 0.034(3) 0.042(3) 0.030(3) 0.002(2) 0.014(2) 0.002(2)
C24 0.038(3) 0.052(3) 0.025(3) -0.008(2) 0.008(2) 0.003(2)
C25 0.036(3) 0.056(4) 0.032(3) -0.009(2) 0.008(2) -0.010(2)
C26 0.035(3) 0.040(3) 0.033(3) 0.007(2) 0.016(2) 0.006(2)
C27 0.044(3) 0.038(3) 0.048(3) -0.003(2) 0.022(3) -0.005(2)
C28 0.051(4) 0.057(4) 0.082(5) -0.038(4) 0.036(4) -0.024(3)
C29 0.050(4) 0.056(4) 0.079(5) -0.030(4) 0.039(3) -0.028(3)
C30 0.043(3) 0.036(3) 0.039(3) -0.004(2) 0.018(2) -0.009(2)
C31 0.037(3) 0.060(4) 0.038(3) -0.015(3) 0.011(2) -0.005(3)
C32 0.038(3) 0.066(4) 0.042(3) -0.014(3) 0.012(2) -0.006(3)
C33 0.035(3) 0.034(3) 0.036(3) 0.002(2) 0.016(2) -0.004(2)
C34A 0.052(8) 0.061(10) 0.074(12) 0.001(8) -0.010(8) -0.018(7)
C35A 0.136(15) 0.237(19) 0.059(10) -0.004(12) 0.039(10) -0.088(14)
C36A 0.069(9) 0.057(8) 0.069(9) -0.004(7) 0.016(7) -0.039(7)
C37A 0.069(12) 0.109(17) 0.027(8) 0.003(8) 0.002(7) -0.023(11)
C34 0.073(11) 0.098(14) 0.056(10) 0.029(9) 0.001(8) -0.021(11)
C35 0.072(11) 0.073(10) 0.035(8) 0.005(7) -0.005(7) -0.003(9)
C36 0.179(18) 0.185(19) 0.180(19) 0.068(15) 0.048(15) -0.063(15)
C37 0.147(16) 0.131(16) 0.114(15) 0.004(13) -0.013(13) -0.053(14)

loop_
_atom_type_symbol
_atom_type_description
_atom_type_scat_dispersion_real
_atom_type_scat_dispersion_imag
_atom_type_scat_source
C C 0.0033 0.0016 'International Tables Vol C Tables 4.2.6.8 and 6.1.1.4'
H H 0.0000 0.0000 'International Tables Vol C Tables 4.2.6.8 and 6.1.1.4'
N N 0.0061 0.0033 'International Tables Vol C Tables 4.2.6.8 and 6.1.1.4'
O O 0.0106 0.0060 'International Tables Vol C Tables 4.2.6.8 and 6.1.1.4'
Eu Eu -0.1578 3.6682 'International Tables Vol C Tables 4.2.6.8 and 6.1.1.4'

loop_
_geom_angle_atom_site_label_1
_geom_angle_atom_site_label_2
_geom_angle_atom_site_label_3
_geom_angle
_geom_angle_site_symmetry_1
_geom_angle_site_symmetry_3
O4 Eu1 O7 156.60(14) 4_556 .
O4 Eu1 O7A 156.60(14) 4_556 .
O4 Eu1 O3 110.45(14) 4_556 2_656
O7A Eu1 O3 77.79(15) . 2_656
O4 Eu1 O8 77.63(13) 4_556 .
O7 Eu1 O8 83.30(14) . .
O7A Eu1 O8 83.30(14) . .
O3 Eu1 O8 77.05(14) 2_656 .
O4 Eu1 O2 72.45(12) 4_556 .
O7 Eu1 O2 130.95(14) . .
O7A Eu1 O2 130.95(14) . .
O3 Eu1 O2 80.64(14) 2_656 .
O8 Eu1 O2 133.15(13) . .
O4 Eu1 O5 90.38(13) 4_556 3_557
O7A Eu1 O5 90.85(14) . 3_557
O3 Eu1 O5 151.38(13) 2_656 3_557
O8 Eu1 O5 128.15(13) . 3_557
O2 Eu1 O5 87.63(13) . 3_557
O4 Eu1 O1 122.86(13) 4_556 .
O7 Eu1 O1 79.79(14) . .
O7A Eu1 O1 79.79(14) . .
O3 Eu1 O1 78.13(13) 2_656 .
O8 Eu1 O1 152.38(13) . .
O2 Eu1 O1 52.76(12) . .
O5 Eu1 O1 74.02(13) 3_557 .
O4 Eu1 O6 83.31(13) 4_556 3_557
O7A Eu1 O6 78.93(14) . 3_557
O3 Eu1 O6 145.87(13) 2_656 3_557
O8 Eu1 O6 75.74(12) . 3_557
O2 Eu1 O6 133.40(12) . 3_557
O5 Eu1 O6 52.66(12) 3_557 3_557
O1 Eu1 O6 121.52(13) . 3_557
O4 Eu1 C1 98.18(14) 4_556 .
O7 Eu1 C1 105.05(16) . .
O7A Eu1 C1 105.05(16) . .
O3 Eu1 C1 77.59(14) 2_656 .
O8 Eu1 C1 150.87(14) . .
O2 Eu1 C1 26.70(14) . .
O5 Eu1 C1 80.25(13) 3_557 .
O1 Eu1 C1 26.08(14) . .
O6 Eu1 C1 132.91(13) 3_557 .
O4 Eu1 C33 85.51(14) 4_556 3_557
O7 Eu1 C33 85.38(15) . 3_557
O7A Eu1 C33 85.38(15) . 3_557
O3 Eu1 C33 163.14(15) 2_656 3_557
O8 Eu1 C33 102.13(14) . 3_557
O2 Eu1 C33 110.39(14) . 3_557
O5 Eu1 C33 26.08(13) 3_557 3_557
O1 Eu1 C33 98.11(14) . 3_557
O6 Eu1 C33 26.62(13) 3_557 3_557
C1 Eu1 C33 106.29(15) . 3_557
O4 Eu1 C26 92.03(14) 4_556 2_656
O7A Eu1 C26 92.56(14) . 2_656
O3 Eu1 C26 19.27(13) 2_656 2_656
O8 Eu1 C26 66.22(13) . 2_656
O2 Eu1 C26 79.55(13) . 2_656
O5 Eu1 C26 165.57(13) 3_557 2_656
O1 Eu1 C26 92.80(13) . 2_656
O6 Eu1 C26 141.77(12) 3_557 2_656
C1 Eu1 C26 85.33(14) . 2_656
C33 Eu1 C26 168.35(14) 3_557 2_656
C1 O1 Eu1 92.0(3) . .
C1 O2 Eu1 94.6(3) . .
C26 O3 Eu1 121.9(3) . 2_646
C26 O4 Eu1 175.5(4) . 4
C33 O5 Eu1 95.7(3) . 3_557
C33 O6 Eu1 91.9(3) . 3_557
C19 N1 C8 107.9(4) . .
C19 N1 C5 124.4(4) . .
C8 N1 C5 126.4(4) . .
C34A N2A C36A 114.8(13) . .
C34A N2A C35A 135.7(14) . .
C36A N2A C35A 107.2(13) . .
C34A O7A Eu1 147.8(9) . .
C34 N2 C35 116.6(15) . .
C34 N2 C36 132(2) . .
C35 N2 C36 110.8(17) . .
C34 O7 Eu1 147.8(10) . .
O1 C1 O2 120.6(5) . .
O1 C1 C2 119.9(5) . .
O2 C1 C2 119.5(5) . .
O1 C1 Eu1 61.9(3) . .
O2 C1 Eu1 58.7(3) . .
C2 C1 Eu1 177.7(4) . .
C3 C2 C7 119.8(5) . .
C3 C2 C1 121.0(5) . .
C7 C2 C1 118.9(5) . .
C2 C3 C4 120.2(6) . .
C5 C4 C3 120.1(6) . .
C6 C5 C4 119.8(5) . .
C6 C5 N1 118.9(5) . .
C4 C5 N1 121.3(5) . .
C5 C6 C7 119.6(6) . .
C2 C7 C6 120.4(5) . .
C9 C8 N1 128.0(5) . .
C9 C8 C13 122.9(5) . .
N1 C8 C13 109.0(4) . .
C8 C9 C10 117.5(5) . .
C11 C10 C9 120.0(5) . .
C11 C10 C20 120.9(5) . .
C9 C10 C20 119.1(5) . .
C12 C11 C10 121.9(5) . .
C11 C12 C13 119.4(6) . .
C12 C13 C8 118.3(5) . .
C12 C13 C14 135.2(5) . .
C8 C13 C14 106.4(4) . .
C19 C14 C15 119.1(5) . .
C19 C14 C13 107.0(4) . .
C15 C14 C13 133.9(5) . .
C16 C15 C14 118.3(6) . .
C15 C16 C17 122.4(6) . .
C18 C17 C16 119.4(5) . .
C18 C17 C27 119.1(5) . .
C16 C17 C27 121.2(5) . .
C19 C18 C17 118.2(5) . .
C18 C19 C14 122.4(5) . .
C18 C19 N1 127.5(5) . .
C14 C19 N1 109.7(4) . .
C21 C20 C25 118.0(5) . .
C21 C20 C10 120.7(5) . .
C25 C20 C10 121.3(5) . .
C20 C21 C22 121.3(5) . .
C23 C22 C21 120.0(5) . .
C22 C23 C24 119.5(5) . .
C22 C23 C26 119.1(5) . .
C24 C23 C26 121.4(5) . .
C23 C24 C25 120.5(5) . .
C20 C25 C24 120.7(5) . .
O3 C26 O4 123.4(5) . .
O3 C26 C23 117.5(5) . .
O4 C26 C23 119.0(5) . .
O3 C26 Eu1 38.8(2) . 2_646
O4 C26 Eu1 85.7(3) . 2_646
C23 C26 Eu1 154.6(4) . 2_646
C32 C27 C28 117.2(5) . .
C32 C27 C17 121.4(5) . .
C28 C27 C17 120.9(6) . .
C27 C28 C29 121.0(6) . .
C30 C29 C28 120.6(6) . .
C31 C30 C29 117.9(5) . .
C31 C30 C33 119.9(5) . .
C29 C30 C33 122.0(5) . .
C32 C31 C30 121.3(5) . .
C31 C32 C27 121.9(5) . .
O5 C33 O6 119.6(5) . .
O5 C33 C30 119.4(5) . .
O6 C33 C30 120.9(5) . .
O5 C33 Eu1 58.2(3) . 3_557
O6 C33 Eu1 61.5(3) . 3_557
C30 C33 Eu1 172.6(4) . 3_557
O7A C34A N2A 118.9(14) . .
O7A C34A C37A 124.5(15) . .
N2A C34A C37A 116.6(15) . .
O7 C34 N2 126.9(18) . .
O7 C34 C37 120.4(17) . .
N2 C34 C37 111.4(18) . .

loop_
_geom_bond_atom_site_label_1
_geom_bond_atom_site_label_2
_geom_bond_distance
_geom_bond_site_symmetry_2
Eu1 O4 2.314(4) 4_556
Eu1 O7 2.325(4) .
Eu1 O7A 2.325(4) .
Eu1 O3 2.386(3) 2_656
Eu1 O8 2.418(3) .
Eu1 O2 2.429(4) .
Eu1 O5 2.436(4) 3_557
Eu1 O1 2.500(4) .
Eu1 O6 2.506(4) 3_557
Eu1 C1 2.832(5) .
Eu1 C33 2.851(5) 3_557
Eu1 C26 3.230(5) 2_656
O1 C1 1.246(6) .
O2 C1 1.276(6) .
O3 C26 1.256(7) .
O4 C26 1.256(6) .
O5 C33 1.259(6) .
O6 C33 1.278(6) .
N1 C19 1.400(6) .
N1 C8 1.400(6) .
N1 C5 1.426(6) .
N2A C34A 1.37(2) .
N2A C36A 1.469(19) .
N2A C35A 1.78(3) .
O7A C34A 1.151(17) .
N2 C34 1.30(2) .
N2 C35 1.48(3) .
N2 C36 1.66(3) .
O7 C34 1.289(17) .
C1 C2 1.520(7) .
C2 C3 1.355(8) .
C2 C7 1.362(8) .
C3 C4 1.393(9) .
C4 C5 1.367(9) .
C5 C6 1.364(7) .
C6 C7 1.396(8) .
C8 C9 1.381(7) .
C8 C13 1.418(7) .
C9 C10 1.402(7) .
C10 C11 1.400(8) .
C10 C20 1.507(7) .
C11 C12 1.375(8) .
C12 C13 1.392(8) .
C13 C14 1.454(7) .
C14 C19 1.397(7) .
C14 C15 1.408(8) .
C15 C16 1.384(8) .
C16 C17 1.403(8) .
C17 C18 1.396(7) .
C17 C27 1.495(7) .
C18 C19 1.395(7) .
C20 C21 1.387(8) .
C20 C25 1.395(7) .
C21 C22 1.404(7) .
C22 C23 1.375(7) .
C23 C24 1.386(7) .
C23 C26 1.513(7) .
C24 C25 1.395(7) .
C27 C32 1.396(8) .
C27 C28 1.398(8) .
C28 C29 1.402(8) .
C29 C30 1.401(8) .
C30 C31 1.392(7) .
C30 C33 1.490(7) .
C31 C32 1.374(7) .
C34A C37A 1.57(2) .
C34 C37 1.56(3) .

loop_
_platon_squeeze_void_nr
_platon_squeeze_void_average_x
_platon_squeeze_void_average_y
_platon_squeeze_void_average_z
_platon_squeeze_void_volume
_platon_squeeze_void_count_electrons
_platon_squeeze_void_content
1 0.000 0.000 0.000 222 56 ' '
2 0.738 0.124 0.267 43 5 ' '
3 0.262 -0.125 0.733 43 5 ' '
4 1.000 0.500 0.500 222 56 ' '
5 0.738 0.375 0.767 43 5 ' '
6 0.262 0.624 0.233 43 5 ' '
